data_7706517
loop_
_publ_author_name
'Stogniy, Marina Yu'
'Anufriev, Sergey A.'
'Shmal'ko, Akim V.'
'Antropov, Sergey M.'
'Anisimov, Aleksei A.'
'Suponitsky, Kyrill Yu'
'Filippov, Oleg A.'
'Sivaev, Igor B.'

_publ_section_title
;
 The unexpected reactivity of 9-iodo-nido-carborane: from nucleophilic
 substitution reactions to the synthesis of tricobalt tris(dicarbollide)
 Na[4,4',4''-(MeOCH<sub>2</sub>CH<sub>2</sub>O)<sub>3</sub>-3,3',3''-Co<sub>3</sub>(\m<sup>3</sup>-O)(\m<sup>3</sup>-S)(1,2-C<sub>2</sub>B<sub>9</sub>H<sub>10</sub>)<sub>3</sub>].
;
_journal_issue 7
_journal_name_full 'Dalton transactions (Cambridge, England : 2003)'
_journal_page_first 2671
_journal_page_last 2688
_journal_paper_doi 10.1039/d0dt03857a
_journal_volume 50
_journal_year 2021
_chemical_formula_moiety 'C10 H34 B18 Co O4 -, K +, C H2 Cl2, C3 H6 O'
_chemical_formula_sum 'C14 H42 B18 Cl2 Co K O5'
_chemical_formula_weight 653.98
_space_group_crystal_system monoclinic
_space_group_IT_number 14
_space_group_name_Hall '-P 2ybc'
_space_group_name_H-M_alt 'P 1 21/c 1'
_atom_sites_solution_hydrogens mixed
_atom_sites_solution_primary direct
_atom_sites_solution_secondary difmap
_audit_creation_method SHELXL-2014/6
_audit_update_record
;
2020-12-30 deposited with the CCDC.	2021-01-25 downloaded from the CCDC.
;
_cell_angle_alpha 90
_cell_angle_beta 115.3420(10)
_cell_angle_gamma 90
_cell_formula_units_Z 4
_cell_length_a 10.3335(2)
_cell_length_b 35.5869(7)
_cell_length_c 9.6373(2)
_cell_measurement_reflns_used 9925
_cell_measurement_temperature 120(2)
_cell_measurement_theta_max 26.22
_cell_measurement_theta_min 2.25
_cell_volume 3202.95(11)
_computing_cell_refinement 'SAINT (Bruker, 2014)'
_computing_data_collection 'APEX (Bruker, 2014)'
_computing_data_reduction 'SAINT (Bruker, 2014)'
_computing_molecular_graphics 'SHELXL-2014/6 (Sheldrick, 2014)'
_computing_publication_material 'SHELXL-2014/6 (Sheldrick, 2014) and PLATON (Spek, 2015)'
_computing_structure_refinement 'SHELXL-2014/6 (Sheldrick, 2014)'
_computing_structure_solution 'SHELXL-2014/6 (Sheldrick, 2014)'
_diffrn_ambient_temperature 120(2)
_diffrn_measured_fraction_theta_full 0.995
_diffrn_measured_fraction_theta_max 0.995
_diffrn_measurement_device_type 'Bruker APEX-II CCD'
_diffrn_measurement_method '\f and \w scans'
_diffrn_radiation_type MoK\a
_diffrn_radiation_wavelength 0.71073
_diffrn_reflns_av_R_equivalents 0.0631
_diffrn_reflns_av_unetI/netI 0.0304
_diffrn_reflns_Laue_measured_fraction_full 0.995
_diffrn_reflns_Laue_measured_fraction_max 0.995
_diffrn_reflns_limit_h_max 13
_diffrn_reflns_limit_h_min -13
_diffrn_reflns_limit_k_max 45
_diffrn_reflns_limit_k_min -45
_diffrn_reflns_limit_l_max 12
_diffrn_reflns_limit_l_min -12
_diffrn_reflns_number 109882
_diffrn_reflns_point_group_measured_fraction_full 0.995
_diffrn_reflns_point_group_measured_fraction_max 0.995
_diffrn_reflns_theta_full 25.242
_diffrn_reflns_theta_max 27.228
_diffrn_reflns_theta_min 2.181
_diffrn_source 'sealed tube'
_exptl_absorpt_coefficient_mu 0.860
_exptl_absorpt_correction_T_max 0.887
_exptl_absorpt_correction_T_min 0.829
_exptl_absorpt_correction_type multi-scan
_exptl_absorpt_process_details 'SADABS-2014/5 (Bruker,2014/5)'
_exptl_crystal_colour orange-red
_exptl_crystal_density_diffrn 1.356
_exptl_crystal_description prizm
_exptl_crystal_F_000 1344
_exptl_crystal_size_max 0.18
_exptl_crystal_size_mid 0.14
_exptl_crystal_size_min 0.14
_refine_diff_density_max 1.328
_refine_diff_density_min -0.887
_refine_diff_density_rms 0.081
_refine_ls_extinction_method none
_refine_ls_goodness_of_fit_ref 1.085
_refine_ls_hydrogen_treatment mixed
_refine_ls_matrix_type full
_refine_ls_number_parameters 454
_refine_ls_number_reflns 7134
_refine_ls_number_restraints 0
_refine_ls_restrained_S_all 1.085
_refine_ls_R_factor_all 0.0651
_refine_ls_R_factor_gt 0.0493
_refine_ls_shift/su_max 0.000
_refine_ls_shift/su_mean 0.000
_refine_ls_structure_factor_coef Fsqd
_refine_ls_weighting_details 'w=1/[\s^2^(Fo^2^)+(0.0484P)^2^+5.5639P] where P=(Fo^2^+2Fc^2^)/3'
_refine_ls_weighting_scheme calc
_refine_ls_wR_factor_gt 0.1159
_refine_ls_wR_factor_ref 0.1251
_reflns_Friedel_coverage 0.000
_reflns_number_gt 5820
_reflns_number_total 7134
_reflns_threshold_expression 'I > 2\s(I)'
_cod_data_source_file d0dt03857a2.cif
_cod_data_source_block siv35
_cod_depositor_comments 'Adding full bibliography for 7706515--7706517.cif.'
_cod_original_sg_symbol_H-M 'P 21/c'
_cod_database_code 7706517
_shelx_space_group_comment
;
The symmetry employed for this shelxl refinement is uniquely defined
by the following loop, which should always be used as a source of
symmetry information in preference to the above space-group names.
They are only intended as comments.
;
_shelxl_version_number 2014/6

loop_
_space_group_symop_operation_xyz
'x, y, z'
'-x, y+1/2, -z+1/2'
'-x, -y, -z'
'x, -y-1/2, z-1/2'

loop_
_atom_site_label
_atom_site_type_symbol
_atom_site_fract_x
_atom_site_fract_y
_atom_site_fract_z
_atom_site_U_iso_or_equiv
_atom_site_adp_type
_atom_site_occupancy
_atom_site_site_symmetry_order
_atom_site_calc_flag
_atom_site_refinement_flags_posn
_atom_site_refinement_flags_adp
_atom_site_refinement_flags_occupancy
_atom_site_disorder_assembly
_atom_site_disorder_group
Co1 Co 0.01630(3) 0.12866(2) 0.35113(4) 0.01292(10) Uani 1 1 d . . . . .
K1 K 0.51758(6) 0.13207(2) 0.36321(7) 0.02389(15) Uani 1 1 d . . . . .
O1 O -0.18702(18) 0.12154(5) 0.5047(2) 0.0173(4) Uani 1 1 d . . . . .
O2 O -0.36729(19) 0.07829(5) 0.5991(2) 0.0236(4) Uani 1 1 d . . . . .
C3 C -0.1470(3) 0.11055(8) 0.6602(3) 0.0214(6) Uani 1 1 d . . . . .
H3A H -0.1777 0.1300 0.7132 0.026 Uiso 1 1 calc R U . . .
H3B H -0.0415 0.1081 0.7144 0.026 Uiso 1 1 calc R U . . .
C4 C -0.2156(3) 0.07378(8) 0.6645(3) 0.0218(6) Uani 1 1 d . . . . .
H4A H -0.1898 0.0547 0.6059 0.026 Uiso 1 1 calc R U . . .
H4B H -0.1805 0.0650 0.7720 0.026 Uiso 1 1 calc R U . . .
C5 C -0.4324(3) 0.04534(9) 0.6248(4) 0.0344(7) Uani 1 1 d . . . . .
H5A H -0.5368 0.0483 0.5764 0.052 Uiso 1 1 calc R U . . .
H5B H -0.3993 0.0415 0.7354 0.052 Uiso 1 1 calc R U . . .
H5C H -0.4060 0.0236 0.5801 0.052 Uiso 1 1 calc R U . . .
C1 C 0.1385(3) 0.17434(7) 0.4404(3) 0.0157(5) Uani 1 1 d . . . . .
C2 C -0.0017(3) 0.18207(7) 0.2774(3) 0.0150(5) Uani 1 1 d . . . . .
B4 B 0.0904(3) 0.15334(8) 0.5704(3) 0.0159(6) Uani 1 1 d . . . . .
B5 B 0.1357(3) 0.20226(8) 0.5815(3) 0.0176(6) Uani 1 1 d . . . . .
B6 B 0.0800(3) 0.21995(8) 0.3931(3) 0.0182(6) Uani 1 1 d . . . . .
B7 B -0.1559(3) 0.16685(8) 0.2837(3) 0.0154(5) Uani 1 1 d . . . . .
B8 B -0.1022(3) 0.14915(8) 0.4744(3) 0.0154(6) Uani 1 1 d . . . . .
B9 B -0.0191(3) 0.18772(9) 0.6036(3) 0.0176(6) Uani 1 1 d . . . . .
B10 B -0.0254(3) 0.22877(8) 0.4934(3) 0.0181(6) Uani 1 1 d . . . . .
B11 B -0.1092(3) 0.21567(8) 0.2968(3) 0.0167(6) Uani 1 1 d . . . . .
B12 B -0.1709(3) 0.19626(8) 0.4267(3) 0.0168(6) Uani 1 1 d . . . . .
O1' O 0.22296(18) 0.13639(5) 0.20126(19) 0.0172(4) Uani 1 1 d . . . . .
O2' O 0.40422(19) 0.18260(5) 0.1146(2) 0.0239(4) Uani 1 1 d . . . . .
C3' C 0.1900(3) 0.14665(8) 0.0461(3) 0.0233(6) Uani 1 1 d . . . . .
H3'A H 0.0848 0.1473 -0.0148 0.028 Uiso 1 1 calc R U . . .
H3'B H 0.2297 0.1276 0.0000 0.028 Uiso 1 1 calc R U . . .
C4' C 0.2519(3) 0.18429(8) 0.0417(3) 0.0245(6) Uani 1 1 d . . . . .
H4'A H 0.2194 0.1924 -0.0662 0.029 Uiso 1 1 calc R U . . .
H4'B H 0.2178 0.2029 0.0948 0.029 Uiso 1 1 calc R U . . .
C5' C 0.4634(3) 0.21769(9) 0.1009(4) 0.0337(7) Uani 1 1 d . . . . .
H5'A H 0.4275 0.2244 -0.0079 0.051 Uiso 1 1 calc R U . . .
H5'B H 0.5680 0.2157 0.1461 0.051 Uiso 1 1 calc R U . . .
H5'C H 0.4355 0.2371 0.1549 0.051 Uiso 1 1 calc R U . . .
C1' C 0.0322(3) 0.07467(7) 0.4219(3) 0.0176(5) Uani 1 1 d . . . . .
C2' C -0.1056(3) 0.08276(7) 0.2589(3) 0.0174(5) Uani 1 1 d . . . . .
B4' B 0.1867(3) 0.09017(8) 0.4190(3) 0.0173(6) Uani 1 1 d . . . . .
B5' B 0.1405(3) 0.04126(9) 0.4022(4) 0.0213(6) Uani 1 1 d . . . . .
B6' B -0.0475(4) 0.03695(9) 0.3031(4) 0.0218(6) Uani 1 1 d . . . . .
B7' B -0.0557(3) 0.10474(8) 0.1312(3) 0.0155(6) Uani 1 1 d . . . . .
B8' B 0.1369(3) 0.10875(8) 0.2294(3) 0.0154(5) Uani 1 1 d . . . . .
B9' B 0.2046(3) 0.06150(9) 0.2766(3) 0.0192(6) Uani 1 1 d . . . . .
B10' B 0.0598(3) 0.02894(9) 0.2038(4) 0.0216(6) Uani 1 1 d . . . . .
B11' B -0.1010(3) 0.05562(9) 0.1165(4) 0.0199(6) Uani 1 1 d . . . . .
B12' B 0.0549(3) 0.07048(8) 0.0983(3) 0.0181(6) Uani 1 1 d . . . . .
Cl1S Cl 0.52429(12) 0.04754(5) 0.15313(17) 0.0835(5) Uani 1 1 d . . . . .
Cl2S Cl 0.30708(17) 0.05999(4) -0.16100(16) 0.0798(4) Uani 1 1 d . . . . .
C1S C 0.3555(4) 0.03465(13) 0.0086(5) 0.0529(10) Uani 1 1 d . . . . .
H1SA H 0.3569 0.0075 -0.0139 0.063 Uiso 1 1 calc R U . . .
H1SB H 0.2820 0.0385 0.0475 0.063 Uiso 1 1 calc R U . . .
O1S O 0.5071(2) 0.17219(7) 0.5922(3) 0.0397(6) Uani 1 1 d . . . . .
C2S C 0.5638(3) 0.17114(9) 0.7322(4) 0.0282(6) Uani 1 1 d . . . . .
C3S C 0.5181(3) 0.14403(10) 0.8205(4) 0.0362(7) Uani 1 1 d . . . . .
H3SA H 0.4339 0.1301 0.7496 0.054 Uiso 1 1 calc R U . . .
H3SB H 0.4939 0.1578 0.8943 0.054 Uiso 1 1 calc R U . . .
H3SC H 0.5963 0.1264 0.8755 0.054 Uiso 1 1 calc R U . . .
C4S C 0.6852(4) 0.19697(10) 0.8233(4) 0.0408(8) Uani 1 1 d . . . . .
H4SA H 0.7186 0.2096 0.7542 0.061 Uiso 1 1 calc R U . . .
H4SB H 0.7639 0.1824 0.8998 0.061 Uiso 1 1 calc R U . . .
H4SC H 0.6525 0.2158 0.8755 0.061 Uiso 1 1 calc R U . . .
H1 H 0.224(3) 0.1701(8) 0.436(3) 0.016(7) Uiso 1 1 d . . . . .
H2 H 0.014(3) 0.1838(9) 0.201(4) 0.020(8) Uiso 1 1 d . . . . .
H4 H 0.166(3) 0.1367(8) 0.662(3) 0.016(7) Uiso 1 1 d . . . . .
H5 H 0.240(3) 0.2108(8) 0.667(3) 0.018(7) Uiso 1 1 d . . . . .
H6 H 0.147(3) 0.2379(8) 0.362(3) 0.015(7) Uiso 1 1 d . . . . .
H7 H -0.246(3) 0.1588(8) 0.182(3) 0.016(7) Uiso 1 1 d . . . . .
H9 H -0.018(3) 0.1892(9) 0.711(4) 0.025(8) Uiso 1 1 d . . . . .
H10 H -0.032(3) 0.2568(9) 0.536(4) 0.026(8) Uiso 1 1 d . . . . .
H11 H -0.169(3) 0.2345(8) 0.196(3) 0.021(8) Uiso 1 1 d . . . . .
H12 H -0.279(3) 0.2026(8) 0.423(3) 0.023(8) Uiso 1 1 d . . . . .
H1' H 0.016(3) 0.0730(8) 0.505(3) 0.012(7) Uiso 1 1 d . . . . .
H2' H -0.192(3) 0.0857(8) 0.262(3) 0.013(7) Uiso 1 1 d . . . . .
H4' H 0.274(3) 0.0974(8) 0.523(3) 0.022(8) Uiso 1 1 d . . . . .
H5' H 0.200(3) 0.0238(9) 0.499(4) 0.029(8) Uiso 1 1 d . . . . .
H6' H -0.113(3) 0.0184(8) 0.332(3) 0.015(7) Uiso 1 1 d . . . . .
H7' H -0.133(3) 0.1214(8) 0.041(3) 0.021(8) Uiso 1 1 d . . . . .
H9' H 0.307(3) 0.0542(8) 0.288(3) 0.021(8) Uiso 1 1 d . . . . .
H10' H 0.068(3) -0.0001(9) 0.166(4) 0.030(9) Uiso 1 1 d . . . . .
H11' H -0.205(3) 0.0475(9) 0.021(4) 0.027(8) Uiso 1 1 d . . . . .
H12' H 0.058(3) 0.0700(8) -0.013(3) 0.015(7) Uiso 1 1 d . . . . .

loop_
_atom_site_aniso_label
_atom_site_aniso_U_11
_atom_site_aniso_U_22
_atom_site_aniso_U_33
_atom_site_aniso_U_23
_atom_site_aniso_U_13
_atom_site_aniso_U_12
Co1 0.01070(17) 0.01486(18) 0.01241(17) 0.00020(13) 0.00419(13) -0.00011(12)
K1 0.0149(3) 0.0307(3) 0.0223(3) 0.0048(2) 0.0043(2) 0.0032(2)
O1 0.0133(8) 0.0246(10) 0.0140(9) 0.0028(7) 0.0059(7) -0.0024(7)
O2 0.0154(9) 0.0250(10) 0.0277(11) 0.0086(8) 0.0067(8) 0.0003(8)
C3 0.0203(13) 0.0303(15) 0.0131(12) 0.0043(11) 0.0067(10) -0.0037(11)
C4 0.0144(12) 0.0257(14) 0.0223(14) 0.0089(11) 0.0051(11) 0.0023(11)
C5 0.0204(14) 0.0332(17) 0.0406(19) 0.0144(14) 0.0045(13) -0.0061(13)
C1 0.0115(12) 0.0188(13) 0.0158(12) -0.0016(10) 0.0049(10) -0.0010(10)
C2 0.0160(12) 0.0178(12) 0.0120(12) 0.0014(9) 0.0068(10) 0.0006(10)
B4 0.0133(13) 0.0198(14) 0.0134(13) 0.0001(11) 0.0044(11) -0.0015(11)
B5 0.0160(14) 0.0210(15) 0.0160(14) -0.0042(11) 0.0070(12) -0.0041(11)
B6 0.0188(14) 0.0177(14) 0.0193(14) -0.0023(11) 0.0093(12) -0.0020(11)
B7 0.0130(13) 0.0187(14) 0.0137(13) 0.0014(11) 0.0049(11) 0.0006(11)
B8 0.0113(12) 0.0198(14) 0.0153(13) 0.0014(11) 0.0059(11) 0.0008(11)
B9 0.0150(13) 0.0232(15) 0.0143(14) -0.0022(11) 0.0062(11) -0.0001(11)
B10 0.0205(14) 0.0172(14) 0.0189(14) -0.0015(11) 0.0107(12) 0.0010(11)
B11 0.0172(14) 0.0168(14) 0.0166(14) 0.0013(11) 0.0077(12) 0.0017(11)
B12 0.0136(13) 0.0219(15) 0.0144(13) 0.0010(11) 0.0055(11) 0.0022(11)
O1' 0.0137(8) 0.0245(10) 0.0122(8) 0.0008(7) 0.0044(7) -0.0017(7)
O2' 0.0158(9) 0.0268(11) 0.0264(10) 0.0072(8) 0.0064(8) -0.0004(8)
C3' 0.0228(14) 0.0303(15) 0.0148(13) 0.0027(11) 0.0061(11) -0.0051(12)
C4' 0.0182(13) 0.0297(15) 0.0216(14) 0.0082(11) 0.0048(11) -0.0016(11)
C5' 0.0208(14) 0.0351(17) 0.0401(18) 0.0101(14) 0.0082(13) -0.0053(13)
C1' 0.0203(13) 0.0181(13) 0.0138(12) 0.0016(10) 0.0068(10) -0.0008(10)
C2' 0.0142(12) 0.0185(13) 0.0184(13) -0.0005(10) 0.0057(10) -0.0031(10)
B4' 0.0147(13) 0.0201(14) 0.0152(14) 0.0008(11) 0.0045(11) 0.0029(11)
B5' 0.0249(16) 0.0183(15) 0.0190(15) 0.0014(12) 0.0077(13) 0.0035(12)
B6' 0.0270(16) 0.0176(15) 0.0214(15) 0.0003(12) 0.0109(13) -0.0025(12)
B7' 0.0126(13) 0.0175(14) 0.0147(13) -0.0015(11) 0.0042(11) -0.0006(11)
B8' 0.0130(13) 0.0183(14) 0.0146(13) -0.0009(11) 0.0058(11) 0.0005(11)
B9' 0.0177(14) 0.0203(15) 0.0186(14) -0.0007(11) 0.0068(12) 0.0035(11)
B10' 0.0259(16) 0.0171(15) 0.0205(15) -0.0020(12) 0.0086(13) -0.0006(12)
B11' 0.0223(15) 0.0180(14) 0.0184(15) -0.0020(11) 0.0078(13) -0.0034(12)
B12' 0.0171(14) 0.0194(14) 0.0167(14) -0.0016(11) 0.0061(12) 0.0013(11)
Cl1S 0.0391(6) 0.1205(12) 0.0968(10) -0.0520(9) 0.0346(6) -0.0144(6)
Cl2S 0.1181(12) 0.0689(8) 0.0694(8) 0.0044(6) 0.0563(8) -0.0121(7)
C1S 0.050(2) 0.062(3) 0.058(3) -0.013(2) 0.034(2) -0.009(2)
O1S 0.0341(12) 0.0555(15) 0.0268(12) -0.0056(11) 0.0103(10) 0.0039(11)
C2S 0.0218(14) 0.0311(16) 0.0293(16) -0.0029(12) 0.0087(12) 0.0066(12)
C3S 0.0273(16) 0.0439(19) 0.0323(17) -0.0023(15) 0.0079(14) -0.0104(14)
C4S 0.0374(19) 0.0362(19) 0.042(2) 0.0022(15) 0.0105(16) -0.0088(15)

loop_
_atom_type_symbol
_atom_type_description
_atom_type_scat_dispersion_real
_atom_type_scat_dispersion_imag
_atom_type_scat_source
C C 0.0033 0.0016 'International Tables Vol C Tables 4.2.6.8 and 6.1.1.4'
H H 0.0000 0.0000 'International Tables Vol C Tables 4.2.6.8 and 6.1.1.4'
B B 0.0013 0.0007 'International Tables Vol C Tables 4.2.6.8 and 6.1.1.4'
O O 0.0106 0.0060 'International Tables Vol C Tables 4.2.6.8 and 6.1.1.4'
Co Co 0.3494 0.9721 'International Tables Vol C Tables 4.2.6.8 and 6.1.1.4'
K K 0.2009 0.2494 'International Tables Vol C Tables 4.2.6.8 and 6.1.1.4'
Cl Cl 0.1484 0.1585 'International Tables Vol C Tables 4.2.6.8 and 6.1.1.4'

loop_
_geom_angle_atom_site_label_1
_geom_angle_atom_site_label_2
_geom_angle_atom_site_label_3
_geom_angle
_geom_angle_site_symmetry_1
_geom_angle_site_symmetry_3
_geom_angle_publ_flag
C2 Co1 C1 48.18(10) . . ?
C2 Co1 C2' 131.51(10) . . ?
C1 Co1 C2' 179.15(11) . . ?
C2 Co1 C1' 179.09(11) . . ?
C1 Co1 C1' 132.69(10) . . ?
C2' Co1 C1' 47.62(10) . . ?
C2 Co1 B7' 95.00(11) . . ?
C1 Co1 B7' 130.13(11) . . ?
C2' Co1 B7' 49.05(11) . . ?
C1' Co1 B7' 84.14(11) . . ?
C2 Co1 B4' 131.65(11) . . ?
C1 Co1 B4' 95.99(11) . . ?
C2' Co1 B4' 83.79(11) . . ?
C1' Co1 B4' 48.66(11) . . ?
B7' Co1 B4' 86.42(11) . . ?
C2 Co1 B4 84.23(11) . . ?
C1 Co1 B4 48.88(11) . . ?
C2' Co1 B4 131.93(11) . . ?
C1' Co1 B4 96.63(11) . . ?
B7' Co1 B4 179.01(12) . . ?
B4' Co1 B4 93.63(11) . . ?
C2 Co1 B7 48.95(11) . . ?
C1 Co1 B7 84.46(11) . . ?
C2' Co1 B7 95.77(11) . . ?
C1' Co1 B7 130.74(11) . . ?
B7' Co1 B7 93.58(11) . . ?
B4' Co1 B7 179.40(12) . . ?
B4 Co1 B7 86.38(11) . . ?
C2 Co1 B8' 96.05(11) . . ?
C1 Co1 B8' 95.41(11) . . ?
C2' Co1 B8' 83.82(11) . . ?
C1' Co1 B8' 83.64(11) . . ?
B7' Co1 B8' 50.08(11) . . ?
B4' Co1 B8' 49.85(11) . . ?
B4 Co1 B8' 129.35(11) . . ?
B7 Co1 B8' 130.52(11) . . ?
C2 Co1 B8 83.51(11) . . ?
C1 Co1 B8 83.82(11) . . ?
C2' Co1 B8 96.95(11) . . ?
C1' Co1 B8 96.81(11) . . ?
B7' Co1 B8 130.56(11) . . ?
B4' Co1 B8 130.10(11) . . ?
B4 Co1 B8 50.00(11) . . ?
B7 Co1 B8 49.54(11) . . ?
B8' Co1 B8 179.23(11) . . ?
O1S K1 O1' 90.72(6) . . ?
O1S K1 O1 95.21(6) . 1_655 ?
O1' K1 O1 173.85(6) . 1_655 ?
O1S K1 O2 81.29(7) . 1_655 ?
O1' K1 O2 118.40(6) . 1_655 ?
O1 K1 O2 61.15(5) 1_655 1_655 ?
O1S K1 O2' 102.26(7) . . ?
O1' K1 O2' 61.87(5) . . ?
O1 K1 O2' 118.15(6) 1_655 . ?
O2 K1 O2' 176.45(6) 1_655 . ?
O1S K1 C3' 106.06(7) . . ?
O1' K1 C3' 22.87(6) . . ?
O1 K1 C3' 153.74(6) 1_655 . ?
O2 K1 C3' 136.33(6) 1_655 . ?
O2' K1 C3' 42.89(6) . . ?
O1S K1 C3 79.50(7) . 1_655 ?
O1' K1 C3 159.51(6) . 1_655 ?
O1 K1 C3 22.72(5) 1_655 1_655 ?
O2 K1 C3 42.64(6) 1_655 1_655 ?
O2' K1 C3 137.64(6) . 1_655 ?
C3' K1 C3 174.37(7) . 1_655 ?
O1S K1 Cl1S 156.68(7) . . ?
O1' K1 Cl1S 90.60(4) . . ?
O1 K1 Cl1S 83.30(4) 1_655 . ?
O2 K1 Cl1S 77.63(5) 1_655 . ?
O2' K1 Cl1S 98.87(5) . . ?
C3' K1 Cl1S 83.02(6) . . ?
C3 K1 Cl1S 91.49(5) 1_655 . ?
C3 O1 B8 118.4(2) . . ?
C3 O1 K1 108.38(14) . 1_455 ?
B8 O1 K1 116.58(15) . 1_455 ?
C5 O2 C4 110.0(2) . . ?
C5 O2 K1 129.14(16) . 1_455 ?
C4 O2 K1 115.95(14) . 1_455 ?
O1 C3 C4 109.9(2) . . ?
O1 C3 K1 48.89(11) . 1_455 ?
C4 C3 K1 84.20(15) . 1_455 ?
O1 C3 H3A 109.7 . . ?
C4 C3 H3A 109.7 . . ?
K1 C3 H3A 81.1 1_455 . ?
O1 C3 H3B 109.7 . . ?
C4 C3 H3B 109.7 . . ?
K1 C3 H3B 158.4 1_455 . ?
H3A C3 H3B 108.2 . . ?
O2 C4 C3 109.5(2) . . ?
O2 C4 H4A 109.8 . . ?
C3 C4 H4A 109.8 . . ?
O2 C4 H4B 109.8 . . ?
C3 C4 H4B 109.8 . . ?
H4A C4 H4B 108.2 . . ?
O2 C5 H5A 109.5 . . ?
O2 C5 H5B 109.5 . . ?
H5A C5 H5B 109.5 . . ?
O2 C5 H5C 109.5 . . ?
H5A C5 H5C 109.5 . . ?
H5B C5 H5C 109.5 . . ?
C2 C1 B5 111.0(2) . . ?
C2 C1 B4 111.15(19) . . ?
B5 C1 B4 63.70(17) . . ?
C2 C1 B6 61.53(16) . . ?
B5 C1 B6 62.30(17) . . ?
B4 C1 B6 115.3(2) . . ?
C2 C1 Co1 65.85(12) . . ?
B5 C1 Co1 126.42(17) . . ?
B4 C1 Co1 68.47(13) . . ?
B6 C1 Co1 124.25(17) . . ?
C2 C1 H1 117.4(18) . . ?
B5 C1 H1 118.6(18) . . ?
B4 C1 H1 123.5(18) . . ?
B6 C1 H1 112.3(18) . . ?
Co1 C1 H1 106.9(18) . . ?
C1 C2 B11 111.4(2) . . ?
C1 C2 B7 111.6(2) . . ?
B11 C2 B7 63.57(17) . . ?
C1 C2 B6 61.59(16) . . ?
B11 C2 B6 62.60(17) . . ?
B7 C2 B6 115.5(2) . . ?
C1 C2 Co1 65.97(12) . . ?
B11 C2 Co1 126.42(18) . . ?
B7 C2 Co1 68.53(13) . . ?
B6 C2 Co1 124.43(17) . . ?
C1 C2 H2 116(2) . . ?
B11 C2 H2 116(2) . . ?
B7 C2 H2 127(2) . . ?
B6 C2 H2 107(2) . . ?
Co1 C2 H2 111(2) . . ?
C1 B4 B9 103.8(2) . . ?
C1 B4 B5 57.83(15) . . ?
B9 B4 B5 59.59(16) . . ?
C1 B4 B8 105.27(19) . . ?
B9 B4 B8 60.34(16) . . ?
B5 B4 B8 108.2(2) . . ?
C1 B4 Co1 62.65(12) . . ?
B9 B4 Co1 118.65(17) . . ?
B5 B4 Co1 115.94(17) . . ?
B8 B4 Co1 66.66(13) . . ?
C1 B4 H4 120.4(16) . . ?
B9 B4 H4 121.8(15) . . ?
B5 B4 H4 114.0(15) . . ?
B8 B4 H4 129.2(15) . . ?
Co1 B4 H4 114.7(15) . . ?
C1 B5 B6 59.67(16) . . ?
C1 B5 B9 104.5(2) . . ?
B6 B5 B9 108.2(2) . . ?
C1 B5 B10 105.2(2) . . ?
B6 B5 B10 59.71(17) . . ?
B9 B5 B10 60.39(17) . . ?
C1 B5 B4 58.48(16) . . ?
B6 B5 B4 108.8(2) . . ?
B9 B5 B4 59.95(16) . . ?
B10 B5 B4 108.6(2) . . ?
C1 B5 H5 114.9(15) . . ?
B6 B5 H5 117.4(15) . . ?
B9 B5 H5 130.1(15) . . ?
B10 B5 H5 129.5(16) . . ?
B4 B5 H5 117.9(16) . . ?
C2 B6 C1 56.89(15) . . ?
C2 B6 B10 104.3(2) . . ?
C1 B6 B10 104.6(2) . . ?
C2 B6 B5 103.9(2) . . ?
C1 B6 B5 58.04(16) . . ?
B10 B6 B5 60.52(17) . . ?
C2 B6 B11 57.95(16) . . ?
C1 B6 B11 103.9(2) . . ?
B10 B6 B11 60.17(17) . . ?
B5 B6 B11 107.9(2) . . ?
C2 B6 H6 119.0(15) . . ?
C1 B6 H6 116.2(15) . . ?
B10 B6 H6 131.7(15) . . ?
B5 B6 H6 122.1(15) . . ?
B11 B6 H6 127.0(15) . . ?
C2 B7 B12 103.4(2) . . ?
C2 B7 B8 105.30(19) . . ?
B12 B7 B8 60.44(16) . . ?
C2 B7 B11 57.87(15) . . ?
B12 B7 B11 59.23(16) . . ?
B8 B7 B11 108.2(2) . . ?
C2 B7 Co1 62.52(12) . . ?
B12 B7 Co1 118.65(17) . . ?
B8 B7 Co1 66.86(13) . . ?
B11 B7 Co1 115.89(17) . . ?
C2 B7 H7 120.8(15) . . ?
B12 B7 H7 122.7(15) . . ?
B8 B7 H7 128.1(15) . . ?
B11 B7 H7 115.5(15) . . ?
Co1 B7 H7 113.5(15) . . ?
O1 B8 B7 120.3(2) . . ?
O1 B8 B12 118.9(2) . . ?
B7 B8 B12 59.72(16) . . ?
O1 B8 B9 122.3(2) . . ?
B7 B8 B9 106.7(2) . . ?
B12 B8 B9 59.17(16) . . ?
O1 B8 B4 126.2(2) . . ?
B7 B8 B4 106.65(19) . . ?
B12 B8 B4 106.3(2) . . ?
B9 B8 B4 59.27(16) . . ?
O1 B8 Co1 114.93(18) . . ?
B7 B8 Co1 63.59(13) . . ?
B12 B8 Co1 115.28(17) . . ?
B9 B8 Co1 114.91(16) . . ?
B4 B8 Co1 63.34(12) . . ?
B5 B9 B12 107.7(2) . . ?
B5 B9 B4 60.45(16) . . ?
B12 B9 B4 108.1(2) . . ?
B5 B9 B10 59.87(17) . . ?
B12 B9 B10 59.94(17) . . ?
B4 B9 B10 108.6(2) . . ?
B5 B9 B8 109.0(2) . . ?
B12 B9 B8 60.33(16) . . ?
B4 B9 B8 60.39(16) . . ?
B10 B9 B8 109.0(2) . . ?
B5 B9 H9 119.0(17) . . ?
B12 B9 H9 125.1(17) . . ?
B4 B9 H9 118.9(17) . . ?
B10 B9 H9 122.3(17) . . ?
B8 B9 H9 121.9(17) . . ?
B6 B10 B11 60.16(16) . . ?
B6 B10 B5 59.77(17) . . ?
B11 B10 B5 107.4(2) . . ?
B6 B10 B12 108.0(2) . . ?
B11 B10 B12 59.64(16) . . ?
B5 B10 B12 107.4(2) . . ?
B6 B10 B9 107.7(2) . . ?
B11 B10 B9 107.2(2) . . ?
B5 B10 B9 59.74(16) . . ?
B12 B10 B9 59.75(16) . . ?
B6 B10 H10 121.2(17) . . ?
B11 B10 H10 124.1(17) . . ?
B5 B10 H10 120.0(17) . . ?
B12 B10 H10 123.5(17) . . ?
B9 B10 H10 121.1(17) . . ?
C2 B11 B12 104.7(2) . . ?
C2 B11 B6 59.45(16) . . ?
B12 B11 B6 108.2(2) . . ?
C2 B11 B10 105.1(2) . . ?
B12 B11 B10 60.41(16) . . ?
B6 B11 B10 59.67(16) . . ?
C2 B11 B7 58.57(15) . . ?
B12 B11 B7 60.27(16) . . ?
B6 B11 B7 108.8(2) . . ?
B10 B11 B7 108.8(2) . . ?
C2 B11 H11 118.2(15) . . ?
B12 B11 H11 127.7(15) . . ?
B6 B11 H11 118.5(15) . . ?
B10 B11 H11 126.9(15) . . ?
B7 B11 H11 119.1(15) . . ?
B11 B12 B9 107.9(2) . . ?
B11 B12 B10 59.96(16) . . ?
B9 B12 B10 60.31(17) . . ?
B11 B12 B7 60.49(16) . . ?
B9 B12 B7 107.9(2) . . ?
B10 B12 B7 108.7(2) . . ?
B11 B12 B8 108.8(2) . . ?
B9 B12 B8 60.50(16) . . ?
B10 B12 B8 109.4(2) . . ?
B7 B12 B8 59.84(16) . . ?
B11 B12 H12 123.5(15) . . ?
B9 B12 H12 121.4(15) . . ?
B10 B12 H12 123.5(15) . . ?
B7 B12 H12 120.3(15) . . ?
B8 B12 H12 118.2(15) . . ?
B8' O1' C3' 119.0(2) . . ?
B8' O1' K1 118.61(15) . . ?
C3' O1' K1 108.41(14) . . ?
C5' O2' C4' 110.2(2) . . ?
C5' O2' K1 126.93(17) . . ?
C4' O2' K1 114.55(15) . . ?
O1' C3' C4' 110.2(2) . . ?
O1' C3' K1 48.72(11) . . ?
C4' C3' K1 83.78(15) . . ?
O1' C3' H3'A 109.6 . . ?
C4' C3' H3'A 109.6 . . ?
K1 C3' H3'A 158.3 . . ?
O1' C3' H3'B 109.6 . . ?
C4' C3' H3'B 109.6 . . ?
K1 C3' H3'B 81.9 . . ?
H3'A C3' H3'B 108.1 . . ?
O2' C4' C3' 110.2(2) . . ?
O2' C4' H4'A 109.6 . . ?
C3' C4' H4'A 109.6 . . ?
O2' C4' H4'B 109.6 . . ?
C3' C4' H4'B 109.6 . . ?
H4'A C4' H4'B 108.1 . . ?
O2' C5' H5'A 109.5 . . ?
O2' C5' H5'B 109.5 . . ?
H5'A C5' H5'B 109.5 . . ?
O2' C5' H5'C 109.5 . . ?
H5'A C5' H5'C 109.5 . . ?
H5'B C5' H5'C 109.5 . . ?
C2' C1' B5' 111.2(2) . . ?
C2' C1' B4' 111.4(2) . . ?
B5' C1' B4' 63.71(18) . . ?
C2' C1' B6' 61.78(17) . . ?
B5' C1' B6' 62.09(18) . . ?
B4' C1' B6' 115.2(2) . . ?
C2' C1' Co1 66.18(13) . . ?
B5' C1' Co1 126.16(18) . . ?
B4' C1' Co1 68.14(13) . . ?
B6' C1' Co1 124.62(18) . . ?
C2' C1' H1' 117.4(18) . . ?
B5' C1' H1' 116.0(18) . . ?
B4' C1' H1' 125.1(18) . . ?
B6' C1' H1' 109.0(18) . . ?
Co1 C1' H1' 110.6(18) . . ?
C1' C2' B11' 111.3(2) . . ?
C1' C2' B7' 111.4(2) . . ?
B11' C2' B7' 63.72(17) . . ?
C1' C2' B6' 61.82(17) . . ?
B11' C2' B6' 62.28(17) . . ?
B7' C2' B6' 115.4(2) . . ?
C1' C2' Co1 66.20(13) . . ?
B11' C2' Co1 126.00(18) . . ?
B7' C2' Co1 67.93(13) . . ?
B6' C2' Co1 124.67(18) . . ?
C1' C2' H2' 117.1(17) . . ?
B11' C2' H2' 117.1(18) . . ?
B7' C2' H2' 124.6(18) . . ?
B6' C2' H2' 110.1(18) . . ?
Co1 C2' H2' 109.3(18) . . ?
C1' B4' B9' 103.6(2) . . ?
C1' B4' B5' 58.08(17) . . ?
B9' B4' B5' 59.09(17) . . ?
C1' B4' B8' 105.88(19) . . ?
B9' B4' B8' 60.47(16) . . ?
B5' B4' B8' 108.4(2) . . ?
C1' B4' Co1 63.20(13) . . ?
B9' B4' Co1 118.87(18) . . ?
B5' B4' Co1 116.68(18) . . ?
B8' B4' Co1 66.88(13) . . ?
C1' B4' H4' 119.3(17) . . ?
B9' B4' H4' 123.0(16) . . ?
B5' B4' H4' 114.1(16) . . ?
B8' B4' H4' 129.3(16) . . ?
Co1 B4' H4' 113.5(16) . . ?
C1' B5' B9' 104.5(2) . . ?
C1' B5' B6' 59.76(17) . . ?
B9' B5' B6' 108.3(2) . . ?
C1' B5' B10' 105.3(2) . . ?
B9' B5' B10' 60.33(17) . . ?
B6' B5' B10' 59.85(18) . . ?
C1' B5' B4' 58.21(16) . . ?
B9' B5' B4' 60.12(17) . . ?
B6' B5' B4' 108.8(2) . . ?
B10' B5' B4' 108.6(2) . . ?
C1' B5' H5' 118.1(17) . . ?
B9' B5' H5' 126.2(17) . . ?
B6' B5' H5' 120.6(17) . . ?
B10' B5' H5' 128.4(17) . . ?
B4' B5' H5' 117.1(17) . . ?
C2' B6' C1' 56.40(15) . . ?
C2' B6' B5' 103.7(2) . . ?
C1' B6' B5' 58.15(17) . . ?
C2' B6' B11' 58.01(16) . . ?
C1' B6' B11' 103.6(2) . . ?
B5' B6' B11' 108.0(2) . . ?
C2' B6' B10' 104.5(2) . . ?
C1' B6' B10' 104.6(2) . . ?
B5' B6' B10' 60.54(18) . . ?
B11' B6' B10' 60.40(18) . . ?
C2' B6' H6' 117.4(15) . . ?
C1' B6' H6' 119.0(15) . . ?
B5' B6' H6' 125.8(15) . . ?
B11' B6' H6' 122.9(15) . . ?
B10' B6' H6' 131.0(15) . . ?
C2' B7' B12' 103.2(2) . . ?
C2' B7' B11' 57.66(16) . . ?
B12' B7' B11' 59.23(17) . . ?
C2' B7' B8' 105.25(19) . . ?
B12' B7' B8' 60.19(16) . . ?
B11' B7' B8' 108.0(2) . . ?
C2' B7' Co1 63.02(13) . . ?
B12' B7' Co1 118.52(17) . . ?
B11' B7' Co1 116.16(18) . . ?
B8' B7' Co1 66.75(13) . . ?
C2' B7' H7' 118.9(16) . . ?
B12' B7' H7' 123.0(16) . . ?
B11' B7' H7' 113.2(16) . . ?
B8' B7' H7' 130.8(16) . . ?
Co1 B7' H7' 114.3(16) . . ?
O1' B8' B4' 121.0(2) . . ?
O1' B8' B9' 119.0(2) . . ?
B4' B8' B9' 59.29(16) . . ?
O1' B8' B12' 122.1(2) . . ?
B4' B8' B12' 106.2(2) . . ?
B9' B8' B12' 59.20(16) . . ?
O1' B8' B7' 126.2(2) . . ?
B4' B8' B7' 105.94(19) . . ?
B9' B8' B7' 106.3(2) . . ?
B12' B8' B7' 59.45(16) . . ?
O1' B8' Co1 115.30(18) . . ?
B4' B8' Co1 63.27(13) . . ?
B9' B8' Co1 114.80(17) . . ?
B12' B8' Co1 114.83(17) . . ?
B7' B8' Co1 63.16(12) . . ?
B5' B9' B12' 108.0(2) . . ?
B5' B9' B4' 60.80(17) . . ?
B12' B9' B4' 107.9(2) . . ?
B5' B9' B10' 60.40(18) . . ?
B12' B9' B10' 60.03(17) . . ?
B4' B9' B10' 109.2(2) . . ?
B5' B9' B8' 109.6(2) . . ?
B12' B9' B8' 60.41(16) . . ?
B4' B9' B8' 60.24(16) . . ?
B10' B9' B8' 109.7(2) . . ?
B5' B9' H9' 119.3(16) . . ?
B12' B9' H9' 124.2(16) . . ?
B4' B9' H9' 119.8(16) . . ?
B10' B9' H9' 121.2(16) . . ?
B8' B9' H9' 121.4(16) . . ?
B6' B10' B11' 59.77(18) . . ?
B6' B10' B9' 107.3(2) . . ?
B11' B10' B9' 107.2(2) . . ?
B6' B10' B12' 107.7(2) . . ?
B11' B10' B12' 59.70(17) . . ?
B9' B10' B12' 59.97(17) . . ?
B6' B10' B5' 59.61(18) . . ?
B11' B10' B5' 106.8(2) . . ?
B9' B10' B5' 59.27(17) . . ?
B12' B10' B5' 107.1(2) . . ?
B6' B10' H10' 118.6(17) . . ?
B11' B10' H10' 121.7(17) . . ?
B9' B10' H10' 124.6(17) . . ?
B12' B10' H10' 124.9(17) . . ?
B5' B10' H10' 121.0(17) . . ?
C2' B11' B6' 59.72(17) . . ?
C2' B11' B12' 104.6(2) . . ?
B6' B11' B12' 108.1(2) . . ?
C2' B11' B10' 105.4(2) . . ?
B6' B11' B10' 59.83(18) . . ?
B12' B11' B10' 60.19(17) . . ?
C2' B11' B7' 58.62(16) . . ?
B6' B11' B7' 109.1(2) . . ?
B12' B11' B7' 60.13(16) . . ?
B10' B11' B7' 108.8(2) . . ?
C2' B11' H11' 117.7(16) . . ?
B6' B11' H11' 120.9(16) . . ?
B12' B11' H11' 126.3(16) . . ?
B10' B11' H11' 128.8(16) . . ?
B7' B11' H11' 116.4(16) . . ?
B11' B12' B9' 107.5(2) . . ?
B11' B12' B10' 60.11(17) . . ?
B9' B12' B10' 60.00(17) . . ?
B11' B12' B7' 60.64(17) . . ?
B9' B12' B7' 107.9(2) . . ?
B10' B12' B7' 109.1(2) . . ?
B11' B12' B8' 109.3(2) . . ?
B9' B12' B8' 60.39(16) . . ?
B10' B12' B8' 109.7(2) . . ?
B7' B12' B8' 60.36(16) . . ?
B11' B12' H12' 120.3(15) . . ?
B9' B12' H12' 124.7(15) . . ?
B10' B12' H12' 122.9(15) . . ?
B7' B12' H12' 118.5(15) . . ?
B8' B12' H12' 120.0(15) . . ?
C1S Cl1S K1 113.95(15) . . ?
Cl2S C1S Cl1S 113.3(2) . . ?
Cl2S C1S H1SA 108.9 . . ?
Cl1S C1S H1SA 108.9 . . ?
Cl2S C1S H1SB 108.9 . . ?
Cl1S C1S H1SB 108.9 . . ?
H1SA C1S H1SB 107.7 . . ?
C2S O1S K1 136.7(2) . . ?
O1S C2S C3S 122.1(3) . . ?
O1S C2S C4S 120.9(3) . . ?
C3S C2S C4S 116.9(3) . . ?
C2S C3S H3SA 109.5 . . ?
C2S C3S H3SB 109.5 . . ?
H3SA C3S H3SB 109.5 . . ?
C2S C3S H3SC 109.5 . . ?
H3SA C3S H3SC 109.5 . . ?
H3SB C3S H3SC 109.5 . . ?
C2S C4S H4SA 109.5 . . ?
C2S C4S H4SB 109.5 . . ?
H4SA C4S H4SB 109.5 . . ?
C2S C4S H4SC 109.5 . . ?
H4SA C4S H4SC 109.5 . . ?
H4SB C4S H4SC 109.5 . . ?

loop_
_geom_bond_atom_site_label_1
_geom_bond_atom_site_label_2
_geom_bond_distance
_geom_bond_site_symmetry_2
_geom_bond_publ_flag
Co1 C2 2.010(3) . ?
Co1 C1 2.012(3) . ?
Co1 C2' 2.022(3) . ?
Co1 C1' 2.022(3) . ?
Co1 B7' 2.102(3) . ?
Co1 B4' 2.102(3) . ?
Co1 B4 2.107(3) . ?
Co1 B7 2.108(3) . ?
Co1 B8' 2.165(3) . ?
Co1 B8 2.165(3) . ?
K1 O1S 2.669(2) . ?
K1 O1' 2.7677(18) . ?
K1 O1 2.7848(18) 1_655 ?
K1 O2 2.8161(19) 1_655 ?
K1 O2' 2.819(2) . ?
K1 C3' 3.494(3) . ?
K1 C3 3.507(3) 1_655 ?
K1 Cl1S 3.6430(14) . ?
O1 C3 1.428(3) . ?
O1 B8 1.428(3) . ?
O1 K1 2.7848(18) 1_455 ?
O2 C5 1.426(3) . ?
O2 C4 1.426(3) . ?
O2 K1 2.8161(19) 1_455 ?
C3 C4 1.497(4) . ?
C3 K1 3.507(3) 1_455 ?
C3 H3A 0.9900 . ?
C3 H3B 0.9900 . ?
C4 H4A 0.9900 . ?
C4 H4B 0.9900 . ?
C5 H5A 0.9800 . ?
C5 H5B 0.9800 . ?
C5 H5C 0.9800 . ?
C1 C2 1.642(3) . ?
C1 B5 1.694(4) . ?
C1 B4 1.706(4) . ?
C1 B6 1.724(4) . ?
C1 H1 0.91(3) . ?
C2 B11 1.696(4) . ?
C2 B7 1.708(4) . ?
C2 B6 1.723(4) . ?
C2 H2 0.82(3) . ?
B4 B9 1.786(4) . ?
B4 B5 1.794(4) . ?
B4 B8 1.806(4) . ?
B4 H4 1.07(3) . ?
B5 B6 1.768(4) . ?
B5 B9 1.779(4) . ?
B5 B10 1.781(4) . ?
B5 H5 1.08(3) . ?
B6 B10 1.767(4) . ?
B6 B11 1.776(4) . ?
B6 H6 1.07(3) . ?
B7 B12 1.789(4) . ?
B7 B8 1.791(4) . ?
B7 B11 1.793(4) . ?
B7 H7 1.06(3) . ?
B8 B12 1.802(4) . ?
B8 B9 1.805(4) . ?
B9 B12 1.781(4) . ?
B9 B10 1.791(4) . ?
B9 H9 1.04(3) . ?
B10 B11 1.776(4) . ?
B10 B12 1.784(4) . ?
B10 H10 1.09(3) . ?
B11 B12 1.770(4) . ?
B11 H11 1.12(3) . ?
B12 H12 1.13(3) . ?
O1' B8' 1.427(3) . ?
O1' C3' 1.431(3) . ?
O2' C5' 1.421(4) . ?
O2' C4' 1.424(3) . ?
C3' C4' 1.493(4) . ?
C3' H3'A 0.9900 . ?
C3' H3'B 0.9900 . ?
C4' H4'A 0.9900 . ?
C4' H4'B 0.9900 . ?
C5' H5'A 0.9800 . ?
C5' H5'B 0.9800 . ?
C5' H5'C 0.9800 . ?
C1' C2' 1.632(4) . ?
C1' B5' 1.698(4) . ?
C1' B4' 1.701(4) . ?
C1' B6' 1.727(4) . ?
C1' H1' 0.88(3) . ?
C2' B11' 1.696(4) . ?
C2' B7' 1.713(4) . ?
C2' B6' 1.727(4) . ?
C2' H2' 0.91(3) . ?
B4' B9' 1.782(4) . ?
B4' B5' 1.794(4) . ?
B4' B8' 1.799(4) . ?
B4' H4' 1.05(3) . ?
B5' B9' 1.763(4) . ?
B5' B6' 1.767(5) . ?
B5' B10' 1.783(4) . ?
B5' H5' 1.07(3) . ?
B6' B11' 1.770(4) . ?
B6' B10' 1.771(4) . ?
B6' H6' 1.06(3) . ?
B7' B12' 1.790(4) . ?
B7' B11' 1.799(4) . ?
B7' B8' 1.807(4) . ?
B7' H7' 1.07(3) . ?
B8' B9' 1.803(4) . ?
B8' B12' 1.804(4) . ?
B9' B12' 1.782(4) . ?
B9' B10' 1.782(4) . ?
B9' H9' 1.06(3) . ?
B10' B11' 1.781(4) . ?
B10' B12' 1.783(4) . ?
B10' H10' 1.11(3) . ?
B11' B12' 1.774(4) . ?
B11' H11' 1.12(3) . ?
B12' H12' 1.09(3) . ?
Cl1S C1S 1.765(4) . ?
Cl2S C1S 1.742(5) . ?
C1S H1SA 0.9900 . ?
C1S H1SB 0.9900 . ?
O1S C2S 1.220(4) . ?
C2S C3S 1.490(5) . ?
C2S C4S 1.499(4) . ?
C3S H3SA 0.9800 . ?
C3S H3SB 0.9800 . ?
C3S H3SC 0.9800 . ?
C4S H4SA 0.9800 . ?
C4S H4SB 0.9800 . ?
C4S H4SC 0.9800 . ?

loop_
_geom_torsion_atom_site_label_1
_geom_torsion_atom_site_label_2
_geom_torsion_atom_site_label_3
_geom_torsion_atom_site_label_4
_geom_torsion
_geom_torsion_site_symmetry_1
_geom_torsion_site_symmetry_2
_geom_torsion_site_symmetry_3
_geom_torsion_site_symmetry_4
_geom_torsion_publ_flag
B8 O1 C3 C4 -161.6(2) . . . . ?
K1 O1 C3 C4 62.7(2) 1_455 . . . ?
B8 O1 C3 K1 135.7(2) . . . 1_455 ?
C5 O2 C4 C3 -170.6(2) . . . . ?
K1 O2 C4 C3 31.8(3) 1_455 . . . ?
O1 C3 C4 O2 -64.8(3) . . . . ?
K1 C3 C4 O2 -22.47(19) 1_455 . . . ?
B5 C1 C2 B11 -0.1(3) . . . . ?
B4 C1 C2 B11 68.8(3) . . . . ?
B6 C1 C2 B11 -39.3(2) . . . . ?
Co1 C1 C2 B11 121.57(19) . . . . ?
B5 C1 C2 B7 -69.0(3) . . . . ?
B4 C1 C2 B7 -0.2(3) . . . . ?
B6 C1 C2 B7 -108.3(2) . . . . ?
Co1 C1 C2 B7 52.63(17) . . . . ?
B5 C1 C2 B6 39.2(2) . . . . ?
B4 C1 C2 B6 108.1(2) . . . . ?
Co1 C1 C2 B6 160.90(17) . . . . ?
B5 C1 C2 Co1 -121.66(19) . . . . ?
B4 C1 C2 Co1 -52.79(17) . . . . ?
B6 C1 C2 Co1 -160.90(17) . . . . ?
C2 C1 B4 B9 -64.0(2) . . . . ?
B5 C1 B4 B9 39.69(19) . . . . ?
B6 C1 B4 B9 3.5(3) . . . . ?
Co1 C1 B4 B9 -115.41(17) . . . . ?
C2 C1 B4 B5 -103.7(2) . . . . ?
B6 C1 B4 B5 -36.2(2) . . . . ?
Co1 C1 B4 B5 -155.09(17) . . . . ?
C2 C1 B4 B8 -1.5(3) . . . . ?
B5 C1 B4 B8 102.2(2) . . . . ?
B6 C1 B4 B8 66.0(2) . . . . ?
Co1 C1 B4 B8 -52.88(15) . . . . ?
C2 C1 B4 Co1 51.37(16) . . . . ?
B5 C1 B4 Co1 155.09(17) . . . . ?
B6 C1 B4 Co1 118.87(19) . . . . ?
C2 C1 B5 B6 -38.90(19) . . . . ?
B4 C1 B5 B6 -142.9(2) . . . . ?
Co1 C1 B5 B6 -113.7(2) . . . . ?
C2 C1 B5 B9 63.9(2) . . . . ?
B4 C1 B5 B9 -40.03(19) . . . . ?
B6 C1 B5 B9 102.9(2) . . . . ?
Co1 C1 B5 B9 -10.9(3) . . . . ?
C2 C1 B5 B10 1.2(3) . . . . ?
B4 C1 B5 B10 -102.7(2) . . . . ?
B6 C1 B5 B10 40.14(19) . . . . ?
Co1 C1 B5 B10 -73.6(3) . . . . ?
C2 C1 B5 B4 104.0(2) . . . . ?
B6 C1 B5 B4 142.9(2) . . . . ?
Co1 C1 B5 B4 29.1(2) . . . . ?
B9 B4 B5 C1 -134.0(2) . . . . ?
B8 B4 B5 C1 -96.9(2) . . . . ?
Co1 B4 B5 C1 -24.58(17) . . . . ?
C1 B4 B5 B6 33.39(18) . . . . ?
B9 B4 B5 B6 -100.6(2) . . . . ?
B8 B4 B5 B6 -63.5(2) . . . . ?
Co1 B4 B5 B6 8.8(3) . . . . ?
C1 B4 B5 B9 134.0(2) . . . . ?
B8 B4 B5 B9 37.10(19) . . . . ?
Co1 B4 B5 B9 109.4(2) . . . . ?
C1 B4 B5 B10 96.8(2) . . . . ?
B9 B4 B5 B10 -37.21(19) . . . . ?
B8 B4 B5 B10 -0.1(3) . . . . ?
Co1 B4 B5 B10 72.2(2) . . . . ?
B11 C2 B6 C1 138.3(2) . . . . ?
B7 C2 B6 C1 101.8(2) . . . . ?
Co1 C2 B6 C1 21.25(18) . . . . ?
C1 C2 B6 B10 -98.3(2) . . . . ?
B11 C2 B6 B10 40.07(19) . . . . ?
B7 C2 B6 B10 3.5(3) . . . . ?
Co1 C2 B6 B10 -77.0(2) . . . . ?
C1 C2 B6 B5 -35.66(18) . . . . ?
B11 C2 B6 B5 102.7(2) . . . . ?
B7 C2 B6 B5 66.1(3) . . . . ?
Co1 C2 B6 B5 -14.4(3) . . . . ?
C1 C2 B6 B11 -138.3(2) . . . . ?
B7 C2 B6 B11 -36.5(2) . . . . ?
Co1 C2 B6 B11 -117.1(2) . . . . ?
B5 C1 B6 C2 -138.2(2) . . . . ?
B4 C1 B6 C2 -101.4(2) . . . . ?
Co1 C1 B6 C2 -21.18(19) . . . . ?
C2 C1 B6 B10 97.8(2) . . . . ?
B5 C1 B6 B10 -40.39(19) . . . . ?
B4 C1 B6 B10 -3.6(3) . . . . ?
Co1 C1 B6 B10 76.6(2) . . . . ?
C2 C1 B6 B5 138.2(2) . . . . ?
B4 C1 B6 B5 36.7(2) . . . . ?
Co1 C1 B6 B5 117.0(2) . . . . ?
C2 C1 B6 B11 35.49(18) . . . . ?
B5 C1 B6 B11 -102.7(2) . . . . ?
B4 C1 B6 B11 -65.9(2) . . . . ?
Co1 C1 B6 B11 14.3(3) . . . . ?
C1 B5 B6 C2 35.14(18) . . . . ?
B9 B5 B6 C2 -61.4(2) . . . . ?
B10 B5 B6 C2 -98.8(2) . . . . ?
B4 B5 B6 C2 2.2(3) . . . . ?
B9 B5 B6 C1 -96.5(2) . . . . ?
B10 B5 B6 C1 -133.9(2) . . . . ?
B4 B5 B6 C1 -32.92(18) . . . . ?
C1 B5 B6 B10 133.9(2) . . . . ?
B9 B5 B6 B10 37.4(2) . . . . ?
B4 B5 B6 B10 101.0(2) . . . . ?
C1 B5 B6 B11 95.5(2) . . . . ?
B9 B5 B6 B11 -1.0(3) . . . . ?
B10 B5 B6 B11 -38.40(19) . . . . ?
B4 B5 B6 B11 62.6(3) . . . . ?
C1 C2 B7 B12 64.3(2) . . . . ?
B11 C2 B7 B12 -39.62(18) . . . . ?
B6 C2 B7 B12 -3.4(3) . . . . ?
Co1 C2 B7 B12 115.59(17) . . . . ?
C1 C2 B7 B8 1.8(3) . . . . ?
B11 C2 B7 B8 -102.2(2) . . . . ?
B6 C2 B7 B8 -66.0(3) . . . . ?
Co1 C2 B7 B8 53.02(16) . . . . ?
C1 C2 B7 B11 104.0(2) . . . . ?
B6 C2 B7 B11 36.2(2) . . . . ?
Co1 C2 B7 B11 155.21(17) . . . . ?
C1 C2 B7 Co1 -51.26(16) . . . . ?
B11 C2 B7 Co1 -155.21(17) . . . . ?
B6 C2 B7 Co1 -119.0(2) . . . . ?
C3 O1 B8 B7 -174.8(2) . . . . ?
K1 O1 B8 B7 -42.6(3) 1_455 . . . ?
C3 O1 B8 B12 -104.9(3) . . . . ?
K1 O1 B8 B12 27.3(3) 1_455 . . . ?
C3 O1 B8 B9 -35.0(3) . . . . ?
K1 O1 B8 B9 97.2(2) 1_455 . . . ?
C3 O1 B8 B4 38.3(4) . . . . ?
K1 O1 B8 B4 170.53(18) 1_455 . . . ?
C3 O1 B8 Co1 112.5(2) . . . . ?
K1 O1 B8 Co1 -115.32(14) 1_455 . . . ?
C2 B7 B8 O1 -155.2(2) . . . . ?
B12 B7 B8 O1 107.9(3) . . . . ?
B11 B7 B8 O1 144.2(2) . . . . ?
Co1 B7 B8 O1 -104.8(2) . . . . ?
C2 B7 B8 B12 96.9(2) . . . . ?
B11 B7 B8 B12 36.30(18) . . . . ?
Co1 B7 B8 B12 147.34(17) . . . . ?
C2 B7 B8 B9 59.6(2) . . . . ?
B12 B7 B8 B9 -37.36(18) . . . . ?
B11 B7 B8 B9 -1.1(2) . . . . ?
Co1 B7 B8 B9 109.99(17) . . . . ?
C2 B7 B8 B4 -2.6(3) . . . . ?
B12 B7 B8 B4 -99.5(2) . . . . ?
B11 B7 B8 B4 -63.2(2) . . . . ?
Co1 B7 B8 B4 47.83(16) . . . . ?
C2 B7 B8 Co1 -50.42(15) . . . . ?
B12 B7 B8 Co1 -147.34(17) . . . . ?
B11 B7 B8 Co1 -111.05(18) . . . . ?
C1 B4 B8 O1 153.0(2) . . . . ?
B9 B4 B8 O1 -109.6(3) . . . . ?
B5 B4 B8 O1 -146.4(2) . . . . ?
Co1 B4 B8 O1 102.6(3) . . . . ?
C1 B4 B8 B7 2.5(3) . . . . ?
B9 B4 B8 B7 99.9(2) . . . . ?
B5 B4 B8 B7 63.1(2) . . . . ?
Co1 B4 B8 B7 -47.97(16) . . . . ?
C1 B4 B8 B12 -60.1(2) . . . . ?
B9 B4 B8 B12 37.31(19) . . . . ?
B5 B4 B8 B12 0.5(3) . . . . ?
Co1 B4 B8 B12 -110.53(17) . . . . ?
C1 B4 B8 B9 -97.4(2) . . . . ?
B5 B4 B8 B9 -36.78(19) . . . . ?
Co1 B4 B8 B9 -147.84(17) . . . . ?
C1 B4 B8 Co1 50.48(15) . . . . ?
B9 B4 B8 Co1 147.84(17) . . . . ?
B5 B4 B8 Co1 111.06(18) . . . . ?
C1 B5 B9 B12 -61.9(3) . . . . ?
B6 B5 B9 B12 0.4(3) . . . . ?
B10 B5 B9 B12 37.5(2) . . . . ?
B4 B5 B9 B12 -101.2(2) . . . . ?
C1 B5 B9 B4 39.30(18) . . . . ?
B6 B5 B9 B4 101.7(2) . . . . ?
B10 B5 B9 B4 138.7(2) . . . . ?
C1 B5 B9 B10 -99.4(2) . . . . ?
B6 B5 B9 B10 -37.09(19) . . . . ?
B4 B5 B9 B10 -138.7(2) . . . . ?
C1 B5 B9 B8 2.0(3) . . . . ?
B6 B5 B9 B8 64.3(3) . . . . ?
B10 B5 B9 B8 101.4(2) . . . . ?
B4 B5 B9 B8 -37.31(19) . . . . ?
C1 B4 B9 B5 -38.81(18) . . . . ?
B8 B4 B9 B5 -138.8(2) . . . . ?
Co1 B4 B9 B5 -104.9(2) . . . . ?
C1 B4 B9 B12 61.7(2) . . . . ?
B5 B4 B9 B12 100.5(2) . . . . ?
B8 B4 B9 B12 -38.26(19) . . . . ?
Co1 B4 B9 B12 -4.4(3) . . . . ?
C1 B4 B9 B10 -1.8(3) . . . . ?
B5 B4 B9 B10 36.99(19) . . . . ?
B8 B4 B9 B10 -101.8(2) . . . . ?
Co1 B4 B9 B10 -67.9(2) . . . . ?
C1 B4 B9 B8 99.9(2) . . . . ?
B5 B4 B9 B8 138.8(2) . . . . ?
Co1 B4 B9 B8 33.84(18) . . . . ?
O1 B8 B9 B5 153.2(2) . . . . ?
B7 B8 B9 B5 -62.4(2) . . . . ?
B12 B8 B9 B5 -100.0(2) . . . . ?
B4 B8 B9 B5 37.34(19) . . . . ?
Co1 B8 B9 B5 5.7(3) . . . . ?
O1 B8 B9 B12 -106.8(3) . . . . ?
B7 B8 B9 B12 37.61(18) . . . . ?
B4 B8 B9 B12 137.4(2) . . . . ?
Co1 B8 B9 B12 105.73(19) . . . . ?
O1 B8 B9 B4 115.9(3) . . . . ?
B7 B8 B9 B4 -99.8(2) . . . . ?
B12 B8 B9 B4 -137.4(2) . . . . ?
Co1 B8 B9 B4 -31.63(17) . . . . ?
O1 B8 B9 B10 -143.1(2) . . . . ?
B7 B8 B9 B10 1.3(3) . . . . ?
B12 B8 B9 B10 -36.33(19) . . . . ?
B4 B8 B9 B10 101.0(2) . . . . ?
Co1 B8 B9 B10 69.4(2) . . . . ?
C2 B6 B10 B11 -38.98(18) . . . . ?
C1 B6 B10 B11 -97.9(2) . . . . ?
B5 B6 B10 B11 -137.1(2) . . . . ?
C2 B6 B10 B5 98.1(2) . . . . ?
C1 B6 B10 B5 39.16(18) . . . . ?
B11 B6 B10 B5 137.1(2) . . . . ?
C2 B6 B10 B12 -2.0(3) . . . . ?
C1 B6 B10 B12 -60.9(2) . . . . ?
B5 B6 B10 B12 -100.1(2) . . . . ?
B11 B6 B10 B12 36.95(19) . . . . ?
C2 B6 B10 B9 61.1(2) . . . . ?
C1 B6 B10 B9 2.2(3) . . . . ?
B5 B6 B10 B9 -36.99(19) . . . . ?
B11 B6 B10 B9 100.1(2) . . . . ?
C1 B5 B10 B6 -40.12(19) . . . . ?
B9 B5 B10 B6 -138.4(2) . . . . ?
B4 B5 B10 B6 -101.4(2) . . . . ?
C1 B5 B10 B11 -1.9(3) . . . . ?
B6 B5 B10 B11 38.25(19) . . . . ?
B9 B5 B10 B11 -100.2(2) . . . . ?
B4 B5 B10 B11 -63.2(2) . . . . ?
C1 B5 B10 B12 60.9(2) . . . . ?
B6 B5 B10 B12 101.1(2) . . . . ?
B9 B5 B10 B12 -37.38(19) . . . . ?
B4 B5 B10 B12 -0.4(3) . . . . ?
C1 B5 B10 B9 98.3(2) . . . . ?
B6 B5 B10 B9 138.4(2) . . . . ?
B4 B5 B10 B9 37.03(19) . . . . ?
B5 B9 B10 B6 37.00(19) . . . . ?
B12 B9 B10 B6 -100.9(2) . . . . ?
B4 B9 B10 B6 -0.2(3) . . . . ?
B8 B9 B10 B6 -64.4(3) . . . . ?
B5 B9 B10 B11 100.4(2) . . . . ?
B12 B9 B10 B11 -37.50(19) . . . . ?
B4 B9 B10 B11 63.2(2) . . . . ?
B8 B9 B10 B11 -1.0(3) . . . . ?
B12 B9 B10 B5 -137.9(2) . . . . ?
B4 B9 B10 B5 -37.24(19) . . . . ?
B8 B9 B10 B5 -101.4(2) . . . . ?
B5 B9 B10 B12 137.9(2) . . . . ?
B4 B9 B10 B12 100.7(2) . . . . ?
B8 B9 B10 B12 36.49(19) . . . . ?
C1 C2 B11 B12 -63.8(2) . . . . ?
B7 C2 B11 B12 40.41(19) . . . . ?
B6 C2 B11 B12 -102.7(2) . . . . ?
Co1 C2 B11 B12 11.4(3) . . . . ?
C1 C2 B11 B6 38.9(2) . . . . ?
B7 C2 B11 B6 143.1(2) . . . . ?
Co1 C2 B11 B6 114.1(2) . . . . ?
C1 C2 B11 B10 -1.1(3) . . . . ?
B7 C2 B11 B10 103.1(2) . . . . ?
B6 C2 B11 B10 -40.00(19) . . . . ?
Co1 C2 B11 B10 74.1(2) . . . . ?
C1 C2 B11 B7 -104.2(2) . . . . ?
B6 C2 B11 B7 -143.1(2) . . . . ?
Co1 C2 B11 B7 -29.01(19) . . . . ?
C1 B6 B11 C2 -35.01(18) . . . . ?
B10 B6 B11 C2 -134.0(2) . . . . ?
B5 B6 B11 C2 -95.5(2) . . . . ?
C2 B6 B11 B12 96.7(2) . . . . ?
C1 B6 B11 B12 61.7(2) . . . . ?
B10 B6 B11 B12 -37.3(2) . . . . ?
B5 B6 B11 B12 1.2(3) . . . . ?
C2 B6 B11 B10 134.0(2) . . . . ?
C1 B6 B11 B10 99.0(2) . . . . ?
B5 B6 B11 B10 38.6(2) . . . . ?
C2 B6 B11 B7 32.74(19) . . . . ?
C1 B6 B11 B7 -2.3(3) . . . . ?
B10 B6 B11 B7 -101.3(2) . . . . ?
B5 B6 B11 B7 -62.7(3) . . . . ?
B6 B10 B11 C2 39.89(19) . . . . ?
B5 B10 B11 C2 1.8(3) . . . . ?
B12 B10 B11 C2 -98.6(2) . . . . ?
B9 B10 B11 C2 -61.1(2) . . . . ?
B6 B10 B11 B12 138.5(2) . . . . ?
B5 B10 B11 B12 100.4(2) . . . . ?
B9 B10 B11 B12 37.55(19) . . . . ?
B5 B10 B11 B6 -38.07(19) . . . . ?
B12 B10 B11 B6 -138.5(2) . . . . ?
B9 B10 B11 B6 -100.9(2) . . . . ?
B6 B10 B11 B7 101.3(2) . . . . ?
B5 B10 B11 B7 63.2(2) . . . . ?
B12 B10 B11 B7 -37.22(19) . . . . ?
B9 B10 B11 B7 0.3(3) . . . . ?
B12 B7 B11 C2 133.8(2) . . . . ?
B8 B7 B11 C2 97.0(2) . . . . ?
Co1 B7 B11 C2 24.42(17) . . . . ?
C2 B7 B11 B12 -133.8(2) . . . . ?
B8 B7 B11 B12 -36.81(18) . . . . ?
Co1 B7 B11 B12 -109.4(2) . . . . ?
C2 B7 B11 B6 -33.08(19) . . . . ?
B12 B7 B11 B6 100.7(2) . . . . ?
B8 B7 B11 B6 63.9(2) . . . . ?
Co1 B7 B11 B6 -8.7(3) . . . . ?
C2 B7 B11 B10 -96.5(2) . . . . ?
B12 B7 B11 B10 37.28(19) . . . . ?
B8 B7 B11 B10 0.5(3) . . . . ?
Co1 B7 B11 B10 -72.1(2) . . . . ?
C2 B11 B12 B9 61.2(2) . . . . ?
B6 B11 B12 B9 -0.9(3) . . . . ?
B10 B11 B12 B9 -37.97(19) . . . . ?
B7 B11 B12 B9 100.8(2) . . . . ?
C2 B11 B12 B10 99.2(2) . . . . ?
B6 B11 B12 B10 37.02(19) . . . . ?
B7 B11 B12 B10 138.8(2) . . . . ?
C2 B11 B12 B7 -39.56(18) . . . . ?
B6 B11 B12 B7 -101.7(2) . . . . ?
B10 B11 B12 B7 -138.8(2) . . . . ?
C2 B11 B12 B8 -2.9(3) . . . . ?
B6 B11 B12 B8 -65.0(2) . . . . ?
B10 B11 B12 B8 -102.1(2) . . . . ?
B7 B11 B12 B8 36.69(19) . . . . ?
B5 B9 B12 B11 0.3(3) . . . . ?
B4 B9 B12 B11 -63.6(3) . . . . ?
B10 B9 B12 B11 37.81(19) . . . . ?
B8 B9 B12 B11 -101.9(2) . . . . ?
B5 B9 B12 B10 -37.49(19) . . . . ?
B4 B9 B12 B10 -101.4(2) . . . . ?
B8 B9 B12 B10 -139.7(2) . . . . ?
B5 B9 B12 B7 64.2(3) . . . . ?
B4 B9 B12 B7 0.4(3) . . . . ?
B10 B9 B12 B7 101.7(2) . . . . ?
B8 B9 B12 B7 -37.93(19) . . . . ?
B5 B9 B12 B8 102.2(2) . . . . ?
B4 B9 B12 B8 38.29(19) . . . . ?
B10 B9 B12 B8 139.7(2) . . . . ?
B6 B10 B12 B11 -37.19(19) . . . . ?
B5 B10 B12 B11 -100.3(2) . . . . ?
B9 B10 B12 B11 -137.6(2) . . . . ?
B6 B10 B12 B9 100.4(2) . . . . ?
B11 B10 B12 B9 137.6(2) . . . . ?
B5 B10 B12 B9 37.37(19) . . . . ?
B6 B10 B12 B7 0.1(3) . . . . ?
B11 B10 B12 B7 37.27(19) . . . . ?
B5 B10 B12 B7 -63.0(2) . . . . ?
B9 B10 B12 B7 -100.4(2) . . . . ?
B6 B10 B12 B8 63.8(3) . . . . ?
B11 B10 B12 B8 101.0(2) . . . . ?
B5 B10 B12 B8 0.7(3) . . . . ?
B9 B10 B12 B8 -36.68(19) . . . . ?
C2 B7 B12 B11 38.94(18) . . . . ?
B8 B7 B12 B11 139.1(2) . . . . ?
Co1 B7 B12 B11 104.7(2) . . . . ?
C2 B7 B12 B9 -62.0(2) . . . . ?
B8 B7 B12 B9 38.23(19) . . . . ?
B11 B7 B12 B9 -100.9(2) . . . . ?
Co1 B7 B12 B9 3.8(3) . . . . ?
C2 B7 B12 B10 1.9(3) . . . . ?
B8 B7 B12 B10 102.1(2) . . . . ?
B11 B7 B12 B10 -37.04(19) . . . . ?
Co1 B7 B12 B10 67.7(2) . . . . ?
C2 B7 B12 B8 -100.2(2) . . . . ?
B11 B7 B12 B8 -139.1(2) . . . . ?
Co1 B7 B12 B8 -34.43(17) . . . . ?
O1 B8 B12 B11 -147.1(2) . . . . ?
B7 B8 B12 B11 -36.97(19) . . . . ?
B9 B8 B12 B11 100.4(2) . . . . ?
B4 B8 B12 B11 63.1(2) . . . . ?
Co1 B8 B12 B11 -4.7(3) . . . . ?
O1 B8 B12 B9 112.4(3) . . . . ?
B7 B8 B12 B9 -137.4(2) . . . . ?
B4 B8 B12 B9 -37.35(18) . . . . ?
Co1 B8 B12 B9 -105.10(19) . . . . ?
O1 B8 B12 B10 149.0(2) . . . . ?
B7 B8 B12 B10 -100.8(2) . . . . ?
B9 B8 B12 B10 36.60(19) . . . . ?
B4 B8 B12 B10 -0.8(3) . . . . ?
Co1 B8 B12 B10 -68.5(2) . . . . ?
O1 B8 B12 B7 -110.2(3) . . . . ?
B9 B8 B12 B7 137.4(2) . . . . ?
B4 B8 B12 B7 100.1(2) . . . . ?
Co1 B8 B12 B7 32.31(16) . . . . ?
B8' O1' C3' C4' 158.8(2) . . . . ?
K1 O1' C3' C4' -61.5(2) . . . . ?
B8' O1' C3' K1 -139.6(2) . . . . ?
C5' O2' C4' C3' 175.8(2) . . . . ?
K1 O2' C4' C3' -33.4(3) . . . . ?
O1' C3' C4' O2' 65.6(3) . . . . ?
K1 C3' C4' O2' 24.0(2) . . . . ?
B5' C1' C2' B11' -0.2(3) . . . . ?
B4' C1' C2' B11' 68.8(3) . . . . ?
B6' C1' C2' B11' -39.2(2) . . . . ?
Co1 C1' C2' B11' 121.17(19) . . . . ?
B5' C1' C2' B7' -69.2(3) . . . . ?
B4' C1' C2' B7' -0.2(3) . . . . ?
B6' C1' C2' B7' -108.2(2) . . . . ?
Co1 C1' C2' B7' 52.13(17) . . . . ?
B5' C1' C2' B6' 39.0(2) . . . . ?
B4' C1' C2' B6' 108.0(2) . . . . ?
Co1 C1' C2' B6' 160.33(18) . . . . ?
B5' C1' C2' Co1 -121.4(2) . . . . ?
B4' C1' C2' Co1 -52.37(17) . . . . ?
B6' C1' C2' Co1 -160.33(18) . . . . ?
C2' C1' B4' B9' -64.4(2) . . . . ?
B5' C1' B4' B9' 39.38(19) . . . . ?
B6' C1' B4' B9' 3.4(3) . . . . ?
Co1 C1' B4' B9' -115.76(18) . . . . ?
C2' C1' B4' B5' -103.8(2) . . . . ?
B6' C1' B4' B5' -35.9(2) . . . . ?
Co1 C1' B4' B5' -155.14(18) . . . . ?
C2' C1' B4' B8' -1.7(3) . . . . ?
B5' C1' B4' B8' 102.1(2) . . . . ?
B6' C1' B4' B8' 66.1(3) . . . . ?
Co1 C1' B4' B8' -53.05(16) . . . . ?
C2' C1' B4' Co1 51.32(17) . . . . ?
B5' C1' B4' Co1 155.14(18) . . . . ?
B6' C1' B4' Co1 119.2(2) . . . . ?
C2' C1' B5' B9' 64.2(3) . . . . ?
B4' C1' B5' B9' -40.1(2) . . . . ?
B6' C1' B5' B9' 103.0(2) . . . . ?
Co1 C1' B5' B9' -11.2(3) . . . . ?
C2' C1' B5' B6' -38.8(2) . . . . ?
B4' C1' B5' B6' -143.1(2) . . . . ?
Co1 C1' B5' B6' -114.2(2) . . . . ?
C2' C1' B5' B10' 1.5(3) . . . . ?
B4' C1' B5' B10' -102.7(2) . . . . ?
B6' C1' B5' B10' 40.3(2) . . . . ?
Co1 C1' B5' B10' -73.8(3) . . . . ?
C2' C1' B5' B4' 104.2(2) . . . . ?
B6' C1' B5' B4' 143.1(2) . . . . ?
Co1 C1' B5' B4' 28.9(2) . . . . ?
B9' B4' B5' C1' -134.0(2) . . . . ?
B8' B4' B5' C1' -97.6(2) . . . . ?
Co1 B4' B5' C1' -24.84(18) . . . . ?
C1' B4' B5' B9' 134.0(2) . . . . ?
B8' B4' B5' B9' 36.42(19) . . . . ?
Co1 B4' B5' B9' 109.2(2) . . . . ?
C1' B4' B5' B6' 33.3(2) . . . . ?
B9' B4' B5' B6' -100.8(2) . . . . ?
B8' B4' B5' B6' -64.4(3) . . . . ?
Co1 B4' B5' B6' 8.4(3) . . . . ?
C1' B4' B5' B10' 96.8(2) . . . . ?
B9' B4' B5' B10' -37.2(2) . . . . ?
B8' B4' B5' B10' -0.8(3) . . . . ?
Co1 B4' B5' B10' 72.0(3) . . . . ?
B11' C2' B6' C1' 138.3(2) . . . . ?
B7' C2' B6' C1' 101.8(2) . . . . ?
Co1 C2' B6' C1' 22.0(2) . . . . ?
C1' C2' B6' B5' -35.46(19) . . . . ?
B11' C2' B6' B5' 102.9(2) . . . . ?
B7' C2' B6' B5' 66.3(3) . . . . ?
Co1 C2' B6' B5' -13.5(3) . . . . ?
C1' C2' B6' B11' -138.3(2) . . . . ?
B7' C2' B6' B11' -36.6(2) . . . . ?
Co1 C2' B6' B11' -116.4(2) . . . . ?
C1' C2' B6' B10' -98.1(2) . . . . ?
B11' C2' B6' B10' 40.2(2) . . . . ?
B7' C2' B6' B10' 3.7(3) . . . . ?
Co1 C2' B6' B10' -76.1(3) . . . . ?
B5' C1' B6' C2' -138.4(2) . . . . ?
B4' C1' B6' C2' -101.9(2) . . . . ?
Co1 C1' B6' C2' -22.0(2) . . . . ?
C2' C1' B6' B5' 138.4(2) . . . . ?
B4' C1' B6' B5' 36.6(2) . . . . ?
Co1 C1' B6' B5' 116.5(2) . . . . ?
C2' C1' B6' B11' 35.44(19) . . . . ?
B5' C1' B6' B11' -103.0(2) . . . . ?
B4' C1' B6' B11' -66.4(3) . . . . ?
Co1 C1' B6' B11' 13.5(3) . . . . ?
C2' C1' B6' B10' 97.9(2) . . . . ?
B5' C1' B6' B10' -40.5(2) . . . . ?
B4' C1' B6' B10' -4.0(3) . . . . ?
Co1 C1' B6' B10' 75.9(3) . . . . ?
C1' B5' B6' C2' 34.67(18) . . . . ?
B9' B5' B6' C2' -61.8(3) . . . . ?
B10' B5' B6' C2' -99.1(2) . . . . ?
B4' B5' B6' C2' 2.0(3) . . . . ?
B9' B5' B6' C1' -96.4(2) . . . . ?
B10' B5' B6' C1' -133.8(2) . . . . ?
B4' B5' B6' C1' -32.65(19) . . . . ?
C1' B5' B6' B11' 95.1(2) . . . . ?
B9' B5' B6' B11' -1.4(3) . . . . ?
B10' B5' B6' B11' -38.7(2) . . . . ?
B4' B5' B6' B11' 62.4(3) . . . . ?
C1' B5' B6' B10' 133.8(2) . . . . ?
B9' B5' B6' B10' 37.4(2) . . . . ?
B4' B5' B6' B10' 101.1(2) . . . . ?
C1' C2' B7' B12' 64.3(2) . . . . ?
B11' C2' B7' B12' -39.65(19) . . . . ?
B6' C2' B7' B12' -3.6(3) . . . . ?
Co1 C2' B7' B12' 115.54(17) . . . . ?
C1' C2' B7' B11' 104.0(2) . . . . ?
B6' C2' B7' B11' 36.0(2) . . . . ?
Co1 C2' B7' B11' 155.19(18) . . . . ?
C1' C2' B7' B8' 2.1(3) . . . . ?
B11' C2' B7' B8' -101.9(2) . . . . ?
B6' C2' B7' B8' -65.9(3) . . . . ?
Co1 C2' B7' B8' 53.28(15) . . . . ?
C1' C2' B7' Co1 -51.21(16) . . . . ?
B11' C2' B7' Co1 -155.19(17) . . . . ?
B6' C2' B7' Co1 -119.1(2) . . . . ?
C3' O1' B8' B4' 171.7(2) . . . . ?
K1 O1' B8' B4' 36.2(3) . . . . ?
C3' O1' B8' B9' 102.1(3) . . . . ?
K1 O1' B8' B9' -33.5(3) . . . . ?
C3' O1' B8' B12' 32.2(3) . . . . ?
K1 O1' B8' B12' -103.4(2) . . . . ?
C3' O1' B8' B7' -41.3(3) . . . . ?
K1 O1' B8' B7' -176.89(18) . . . . ?
C3' O1' B8' Co1 -115.5(2) . . . . ?
K1 O1' B8' Co1 108.93(15) . . . . ?
C1' B4' B8' O1' 155.7(2) . . . . ?
B9' B4' B8' O1' -107.5(3) . . . . ?
B5' B4' B8' O1' -143.3(2) . . . . ?
Co1 B4' B8' O1' 104.8(2) . . . . ?
C1' B4' B8' B9' -96.8(2) . . . . ?
B5' B4' B8' B9' -35.8(2) . . . . ?
Co1 B4' B8' B9' -147.70(17) . . . . ?
C1' B4' B8' B12' -59.2(2) . . . . ?
B9' B4' B8' B12' 37.60(19) . . . . ?
B5' B4' B8' B12' 1.8(3) . . . . ?
Co1 B4' B8' B12' -110.10(17) . . . . ?
C1' B4' B8' B7' 2.9(3) . . . . ?
B9' B4' B8' B7' 99.7(2) . . . . ?
B5' B4' B8' B7' 63.9(2) . . . . ?
Co1 B4' B8' B7' -47.97(15) . . . . ?
C1' B4' B8' Co1 50.86(15) . . . . ?
B9' B4' B8' Co1 147.70(17) . . . . ?
B5' B4' B8' Co1 111.87(19) . . . . ?
C2' B7' B8' O1' -153.9(2) . . . . ?
B12' B7' B8' O1' 109.4(3) . . . . ?
B11' B7' B8' O1' 145.7(2) . . . . ?
Co1 B7' B8' O1' -102.9(2) . . . . ?
C2' B7' B8' B4' -3.0(2) . . . . ?
B12' B7' B8' B4' -99.6(2) . . . . ?
B11' B7' B8' B4' -63.4(2) . . . . ?
Co1 B7' B8' B4' 48.03(15) . . . . ?
C2' B7' B8' B9' 59.0(2) . . . . ?
B12' B7' B8' B9' -37.68(19) . . . . ?
B11' B7' B8' B9' -1.4(3) . . . . ?
Co1 B7' B8' B9' 110.00(18) . . . . ?
C2' B7' B8' B12' 96.7(2) . . . . ?
B11' B7' B8' B12' 36.28(19) . . . . ?
Co1 B7' B8' B12' 147.68(17) . . . . ?
C2' B7' B8' Co1 -51.03(15) . . . . ?
B12' B7' B8' Co1 -147.68(17) . . . . ?
B11' B7' B8' Co1 -111.40(19) . . . . ?
C1' B5' B9' B12' -61.7(3) . . . . ?
B6' B5' B9' B12' 0.8(3) . . . . ?
B10' B5' B9' B12' 37.9(2) . . . . ?
B4' B5' B9' B12' -100.8(2) . . . . ?
C1' B5' B9' B4' 39.13(19) . . . . ?
B6' B5' B9' B4' 101.6(2) . . . . ?
B10' B5' B9' B4' 138.7(2) . . . . ?
C1' B5' B9' B10' -99.6(2) . . . . ?
B6' B5' B9' B10' -37.1(2) . . . . ?
B4' B5' B9' B10' -138.7(2) . . . . ?
C1' B5' B9' B8' 2.5(3) . . . . ?
B6' B5' B9' B8' 65.0(3) . . . . ?
B10' B5' B9' B8' 102.1(2) . . . . ?
B4' B5' B9' B8' -36.63(19) . . . . ?
C1' B4' B9' B5' -38.88(19) . . . . ?
B8' B4' B9' B5' -139.6(2) . . . . ?
Co1 B4' B9' B5' -105.5(2) . . . . ?
C1' B4' B9' B12' 62.2(2) . . . . ?
B5' B4' B9' B12' 101.1(2) . . . . ?
B8' B4' B9' B12' -38.56(19) . . . . ?
Co1 B4' B9' B12' -4.4(3) . . . . ?
C1' B4' B9' B10' -1.5(3) . . . . ?
B5' B4' B9' B10' 37.4(2) . . . . ?
B8' B4' B9' B10' -102.2(2) . . . . ?
Co1 B4' B9' B10' -68.1(3) . . . . ?
C1' B4' B9' B8' 100.8(2) . . . . ?
B5' B4' B9' B8' 139.6(2) . . . . ?
Co1 B4' B9' B8' 34.14(18) . . . . ?
O1' B8' B9' B5' 147.7(2) . . . . ?
B4' B8' B9' B5' 36.9(2) . . . . ?
B12' B8' B9' B5' -100.1(2) . . . . ?
B7' B8' B9' B5' -62.3(3) . . . . ?
Co1 B8' B9' B5' 5.1(3) . . . . ?
O1' B8' B9' B12' -112.2(3) . . . . ?
B4' B8' B9' B12' 137.0(2) . . . . ?
B7' B8' B9' B12' 37.80(19) . . . . ?
Co1 B8' B9' B12' 105.26(19) . . . . ?
O1' B8' B9' B4' 110.9(3) . . . . ?
B12' B8' B9' B4' -137.0(2) . . . . ?
B7' B8' B9' B4' -99.2(2) . . . . ?
Co1 B8' B9' B4' -31.72(17) . . . . ?
O1' B8' B9' B10' -147.7(2) . . . . ?
B4' B8' B9' B10' 101.4(2) . . . . ?
B12' B8' B9' B10' -35.5(2) . . . . ?
B7' B8' B9' B10' 2.2(3) . . . . ?
Co1 B8' B9' B10' 69.7(2) . . . . ?
C2' B6' B10' B11' -39.06(19) . . . . ?
C1' B6' B10' B11' -97.5(2) . . . . ?
B5' B6' B10' B11' -136.8(2) . . . . ?
C2' B6' B10' B9' 61.1(3) . . . . ?
C1' B6' B10' B9' 2.7(3) . . . . ?
B5' B6' B10' B9' -36.6(2) . . . . ?
B11' B6' B10' B9' 100.2(2) . . . . ?
C2' B6' B10' B12' -2.0(3) . . . . ?
C1' B6' B10' B12' -60.5(3) . . . . ?
B5' B6' B10' B12' -99.8(2) . . . . ?
B11' B6' B10' B12' 37.0(2) . . . . ?
C2' B6' B10' B5' 97.8(2) . . . . ?
C1' B6' B10' B5' 39.33(19) . . . . ?
B11' B6' B10' B5' 136.8(2) . . . . ?
B5' B9' B10' B6' 36.8(2) . . . . ?
B12' B9' B10' B6' -100.8(2) . . . . ?
B4' B9' B10' B6' -0.8(3) . . . . ?
B8' B9' B10' B6' -65.1(3) . . . . ?
B5' B9' B10' B11' 99.7(2) . . . . ?
B12' B9' B10' B11' -37.9(2) . . . . ?
B4' B9' B10' B11' 62.1(3) . . . . ?
B8' B9' B10' B11' -2.2(3) . . . . ?
B5' B9' B10' B12' 137.6(2) . . . . ?
B4' B9' B10' B12' 100.0(2) . . . . ?
B8' B9' B10' B12' 35.7(2) . . . . ?
B12' B9' B10' B5' -137.6(2) . . . . ?
B4' B9' B10' B5' -37.6(2) . . . . ?
B8' B9' B10' B5' -101.9(2) . . . . ?
C1' B5' B10' B6' -40.3(2) . . . . ?
B9' B5' B10' B6' -138.5(2) . . . . ?
B4' B5' B10' B6' -101.3(2) . . . . ?
C1' B5' B10' B11' -2.2(3) . . . . ?
B9' B5' B10' B11' -100.4(2) . . . . ?
B6' B5' B10' B11' 38.1(2) . . . . ?
B4' B5' B10' B11' -63.2(3) . . . . ?
C1' B5' B10' B9' 98.2(2) . . . . ?
B6' B5' B10' B9' 138.5(2) . . . . ?
B4' B5' B10' B9' 37.1(2) . . . . ?
C1' B5' B10' B12' 60.5(3) . . . . ?
B9' B5' B10' B12' -37.6(2) . . . . ?
B6' B5' B10' B12' 100.8(2) . . . . ?
B4' B5' B10' B12' -0.5(3) . . . . ?
C1' C2' B11' B6' 39.0(2) . . . . ?
B7' C2' B11' B6' 143.1(2) . . . . ?
Co1 C2' B11' B6' 114.4(2) . . . . ?
C1' C2' B11' B12' -63.7(3) . . . . ?
B7' C2' B11' B12' 40.39(19) . . . . ?
B6' C2' B11' B12' -102.7(2) . . . . ?
Co1 C2' B11' B12' 11.7(3) . . . . ?
C1' C2' B11' B10' -1.2(3) . . . . ?
B7' C2' B11' B10' 102.9(2) . . . . ?
B6' C2' B11' B10' -40.2(2) . . . . ?
Co1 C2' B11' B10' 74.2(3) . . . . ?
C1' C2' B11' B7' -104.1(2) . . . . ?
B6' C2' B11' B7' -143.1(2) . . . . ?
Co1 C2' B11' B7' -28.7(2) . . . . ?
C1' B6' B11' C2' -34.72(19) . . . . ?
B5' B6' B11' C2' -95.2(2) . . . . ?
B10' B6' B11' C2' -134.0(2) . . . . ?
C2' B6' B11' B12' 96.7(2) . . . . ?
C1' B6' B11' B12' 61.9(3) . . . . ?
B5' B6' B11' B12' 1.4(3) . . . . ?
B10' B6' B11' B12' -37.3(2) . . . . ?
C2' B6' B11' B10' 134.0(2) . . . . ?
C1' B6' B11' B10' 99.3(2) . . . . ?
B5' B6' B11' B10' 38.8(2) . . . . ?
C2' B6' B11' B7' 32.86(19) . . . . ?
C1' B6' B11' B7' -1.9(3) . . . . ?
B5' B6' B11' B7' -62.4(3) . . . . ?
B10' B6' B11' B7' -101.1(2) . . . . ?
B6' B10' B11' C2' 40.11(19) . . . . ?
B9' B10' B11' C2' -60.2(3) . . . . ?
B12' B10' B11' C2' -98.3(2) . . . . ?
B5' B10' B11' C2' 2.1(3) . . . . ?
B9' B10' B11' B6' -100.3(2) . . . . ?
B12' B10' B11' B6' -138.4(2) . . . . ?
B5' B10' B11' B6' -38.0(2) . . . . ?
B6' B10' B11' B12' 138.4(2) . . . . ?
B9' B10' B11' B12' 38.0(2) . . . . ?
B5' B10' B11' B12' 100.3(2) . . . . ?
B6' B10' B11' B7' 101.6(2) . . . . ?
B9' B10' B11' B7' 1.3(3) . . . . ?
B12' B10' B11' B7' -36.7(2) . . . . ?
B5' B10' B11' B7' 63.6(3) . . . . ?
B12' B7' B11' C2' 133.7(2) . . . . ?
B8' B7' B11' C2' 97.0(2) . . . . ?
Co1 B7' B11' C2' 24.62(17) . . . . ?
C2' B7' B11' B6' -33.3(2) . . . . ?
B12' B7' B11' B6' 100.4(2) . . . . ?
B8' B7' B11' B6' 63.7(3) . . . . ?
Co1 B7' B11' B6' -8.7(3) . . . . ?
C2' B7' B11' B12' -133.7(2) . . . . ?
B8' B7' B11' B12' -36.69(19) . . . . ?
Co1 B7' B11' B12' -109.1(2) . . . . ?
C2' B7' B11' B10' -96.9(2) . . . . ?
B12' B7' B11' B10' 36.8(2) . . . . ?
B8' B7' B11' B10' 0.1(3) . . . . ?
Co1 B7' B11' B10' -72.3(2) . . . . ?
C2' B11' B12' B9' 61.4(3) . . . . ?
B6' B11' B12' B9' -1.0(3) . . . . ?
B10' B11' B12' B9' -38.1(2) . . . . ?
B7' B11' B12' B9' 101.1(2) . . . . ?
C2' B11' B12' B10' 99.6(2) . . . . ?
B6' B11' B12' B10' 37.2(2) . . . . ?
B7' B11' B12' B10' 139.2(2) . . . . ?
C2' B11' B12' B7' -39.64(19) . . . . ?
B6' B11' B12' B7' -102.1(2) . . . . ?
B10' B11' B12' B7' -139.2(2) . . . . ?
C2' B11' B12' B8' -2.5(3) . . . . ?
B6' B11' B12' B8' -65.0(3) . . . . ?
B10' B11' B12' B8' -102.1(2) . . . . ?
B7' B11' B12' B8' 37.09(19) . . . . ?
B5' B9' B12' B11' 0.1(3) . . . . ?
B4' B9' B12' B11' -64.1(3) . . . . ?
B10' B9' B12' B11' 38.2(2) . . . . ?
B8' B9' B12' B11' -102.6(2) . . . . ?
B5' B9' B12' B10' -38.1(2) . . . . ?
B4' B9' B12' B10' -102.3(2) . . . . ?
B8' B9' B12' B10' -140.8(2) . . . . ?
B5' B9' B12' B7' 64.1(3) . . . . ?
B4' B9' B12' B7' -0.1(3) . . . . ?
B10' B9' B12' B7' 102.2(2) . . . . ?
B8' B9' B12' B7' -38.61(19) . . . . ?
B5' B9' B12' B8' 102.8(2) . . . . ?
B4' B9' B12' B8' 38.49(19) . . . . ?
B10' B9' B12' B8' 140.8(2) . . . . ?
B6' B10' B12' B11' -37.0(2) . . . . ?
B9' B10' B12' B11' -137.2(2) . . . . ?
B5' B10' B12' B11' -99.8(2) . . . . ?
B6' B10' B12' B9' 100.1(2) . . . . ?
B11' B10' B12' B9' 137.2(2) . . . . ?
B5' B10' B12' B9' 37.3(2) . . . . ?
B6' B10' B12' B7' 0.0(3) . . . . ?
B11' B10' B12' B7' 37.0(2) . . . . ?
B9' B10' B12' B7' -100.1(2) . . . . ?
B5' B10' B12' B7' -62.8(3) . . . . ?
B6' B10' B12' B8' 64.4(3) . . . . ?
B11' B10' B12' B8' 101.5(2) . . . . ?
B9' B10' B12' B8' -35.7(2) . . . . ?
B5' B10' B12' B8' 1.6(3) . . . . ?
C2' B7' B12' B11' 38.87(18) . . . . ?
B8' B7' B12' B11' 139.1(2) . . . . ?
Co1 B7' B12' B11' 105.1(2) . . . . ?
C2' B7' B12' B9' -61.6(2) . . . . ?
B11' B7' B12' B9' -100.5(2) . . . . ?
B8' B7' B12' B9' 38.62(19) . . . . ?
Co1 B7' B12' B9' 4.6(3) . . . . ?
C2' B7' B12' B10' 2.0(3) . . . . ?
B11' B7' B12' B10' -36.8(2) . . . . ?
B8' B7' B12' B10' 102.3(2) . . . . ?
Co1 B7' B12' B10' 68.3(2) . . . . ?
C2' B7' B12' B8' -100.2(2) . . . . ?
B11' B7' B12' B8' -139.1(2) . . . . ?
Co1 B7' B12' B8' -33.99(18) . . . . ?
O1' B8' B12' B11' -153.3(2) . . . . ?
B4' B8' B12' B11' 62.1(2) . . . . ?
B9' B8' B12' B11' 99.7(2) . . . . ?
B7' B8' B12' B11' -37.2(2) . . . . ?
Co1 B8' B12' B11' -5.5(3) . . . . ?
O1' B8' B12' B9' 107.0(3) . . . . ?
B4' B8' B12' B9' -37.65(19) . . . . ?
B7' B8' B12' B9' -136.9(2) . . . . ?
Co1 B8' B12' B9' -105.2(2) . . . . ?
O1' B8' B12' B10' 142.5(2) . . . . ?
B4' B8' B12' B10' -2.1(3) . . . . ?
B9' B8' B12' B10' 35.5(2) . . . . ?
B7' B8' B12' B10' -101.4(2) . . . . ?
Co1 B8' B12' B10' -69.7(2) . . . . ?
O1' B8' B12' B7' -116.1(3) . . . . ?
B4' B8' B12' B7' 99.3(2) . . . . ?
B9' B8' B12' B7' 136.9(2) . . . . ?
Co1 B8' B12' B7' 31.71(17) . . . . ?
K1 Cl1S C1S Cl2S 80.9(2) . . . . ?
K1 O1S C2S C3S -77.4(4) . . . . ?
K1 O1S C2S C4S 101.6(4) . . . . ?
